data_7213954
loop_
_publ_author_name
'Fan, Liming'
'Zhang, Xiutang'
'Zhang, Wei'
'Ding, Yuanshuai'
'Fan, Weiliu'
'Sun, Liming'
'Zhao, Xian'

_publ_section_title
;
 Syntheses, structures, and properties of a series of 2D and 3D
 coordination polymers based on trifunctional pyridinedicarboxylate and
 different (bis)imidazole bridging ligands
;
_journal_issue 11
_journal_name_full CrystEngComm
_journal_page_first 2144
_journal_paper_doi 10.1039/c3ce42203h
_journal_volume 16
_journal_year 2014
_chemical_formula_moiety 'C14 H12 Mn N O6'
_chemical_formula_sum 'C14 H12 Mn N O6'
_chemical_formula_weight 345.19
_chemical_name_systematic
; 
 ? 
;
_space_group_IT_number 15
_symmetry_cell_setting monoclinic
_symmetry_space_group_name_Hall '-C 2yc'
_symmetry_space_group_name_H-M 'C 1 2/c 1'
_atom_sites_solution_hydrogens geom
_atom_sites_solution_primary direct
_atom_sites_solution_secondary difmap
_audit_creation_method SHELXL-97
_cell_angle_alpha 90.00
_cell_angle_beta 121.098(4)
_cell_angle_gamma 90.00
_cell_formula_units_Z 8
_cell_length_a 20.768(5)
_cell_length_b 10.017(3)
_cell_length_c 16.158(4)
_cell_measurement_reflns_used 3170
_cell_measurement_temperature 293(2)
_cell_measurement_theta_max 27.99
_cell_measurement_theta_min 2.33
_cell_volume 2878.3(13)
_computing_cell_refinement 'Bruker SMART'
_computing_data_collection 'Bruker SMART'
_computing_data_reduction 'Bruker SAINT'
_computing_molecular_graphics 'Bruker SHELXTL'
_computing_publication_material 'Bruker SHELXTL'
_computing_structure_refinement 'SHELXL-97 (Sheldrick, 1997)'
_computing_structure_solution 'SHELXS-97 (Sheldrick, 1990)'
_diffrn_ambient_temperature 293(2)
_diffrn_measured_fraction_theta_full 0.998
_diffrn_measured_fraction_theta_max 0.998
_diffrn_measurement_device_type 'Bruker APEXII CCD'
_diffrn_measurement_method 'phi and omega scans'
_diffrn_radiation_monochromator graphite
_diffrn_radiation_source 'fine-focus sealed tube'
_diffrn_radiation_type MoK\a
_diffrn_radiation_wavelength 0.71073
_diffrn_reflns_av_R_equivalents 0.0184
_diffrn_reflns_av_sigmaI/netI 0.0203
_diffrn_reflns_limit_h_max 12
_diffrn_reflns_limit_h_min -24
_diffrn_reflns_limit_k_max 11
_diffrn_reflns_limit_k_min -11
_diffrn_reflns_limit_l_max 19
_diffrn_reflns_limit_l_min -18
_diffrn_reflns_number 7094
_diffrn_reflns_theta_full 25.00
_diffrn_reflns_theta_max 25.00
_diffrn_reflns_theta_min 2.29
_diffrn_standards_number 0
_exptl_absorpt_coefficient_mu 0.946
_exptl_absorpt_correction_T_max 0.8048
_exptl_absorpt_correction_T_min 0.7093
_exptl_absorpt_correction_type multi-scan
_exptl_absorpt_process_details '(SADABS; Bruker, 2001)'
_exptl_crystal_colour colorless
_exptl_crystal_density_diffrn 1.593
_exptl_crystal_density_method 'not measured'
_exptl_crystal_description block
_exptl_crystal_F_000 1408
_exptl_crystal_size_max 0.39
_exptl_crystal_size_mid 0.31
_exptl_crystal_size_min 0.24
_refine_diff_density_max 1.663
_refine_diff_density_min -0.703
_refine_diff_density_rms 0.107
_refine_ls_extinction_method none
_refine_ls_goodness_of_fit_ref 0.999
_refine_ls_hydrogen_treatment mixed
_refine_ls_matrix_type full
_refine_ls_number_parameters 205
_refine_ls_number_reflns 2538
_refine_ls_number_restraints 5
_refine_ls_restrained_S_all 1.000
_refine_ls_R_factor_all 0.0598
_refine_ls_R_factor_gt 0.0538
_refine_ls_shift/su_max 0.001
_refine_ls_shift/su_mean 0.000
_refine_ls_structure_factor_coef Fsqd
_refine_ls_weighting_details 'calc w=1/[\s^2^(Fo^2^)+(0.1400P)^2^+7.4450P] where P=(Fo^2^+2Fc^2^)/3'
_refine_ls_weighting_scheme calc
_refine_ls_wR_factor_gt 0.1850
_refine_ls_wR_factor_ref 0.1914
_reflns_number_gt 2217
_reflns_number_total 2538
_reflns_threshold_expression >2sigma(I)
_cod_data_source_file c3ce42203h.txt
_cod_data_source_block 1
_cod_depositor_comments
;
The following automatic conversions were performed:

'_symmetry_cell_setting' value 'Monoclinic' changed to 'monoclinic'
according to
/usr/data/users/saulius/automatic-downloads/current/RSC/lib/dictionaries/cif_core.dic
dictionary named 'cif_core.dic' version 2.4.2 from 2011-04-26.

Automatic conversion script
Id: cif_fix_values 2281 2013-09-26 08:29:07Z andrius 
;
_cod_original_sg_symbol_H-M 'C 2/c'
_cod_database_code 7213954

loop_
_symmetry_equiv_pos_as_xyz
'x, y, z'
'-x, y, -z+1/2'
'x+1/2, y+1/2, z'
'-x+1/2, y+1/2, -z+1/2'
'-x, -y, -z'
'x, -y, z-1/2'
'-x+1/2, -y+1/2, -z'
'x+1/2, -y+1/2, z-1/2'

loop_
_atom_site_label
_atom_site_type_symbol
_atom_site_fract_x
_atom_site_fract_y
_atom_site_fract_z
_atom_site_U_iso_or_equiv
_atom_site_adp_type
_atom_site_occupancy
_atom_site_symmetry_multiplicity
_atom_site_calc_flag
_atom_site_refinement_flags
Mn1 Mn 0.14083(3) 0.45526(5) 0.36876(4) 0.03205(17) Uani 1 1 d D
N1 N -0.25534(15) -0.0418(3) 0.3587(2) 0.0326(7) Uani 1 1 d .
O1 O 0.16013(13) 0.1962(3) 0.3808(2) 0.0457(7) Uani 1 1 d .
O2 O 0.06493(13) 0.3047(2) 0.3696(2) 0.0474(7) Uani 1 1 d .
O3 O 0.14233(14) -0.3089(3) 0.3555(2) 0.0555(8) Uani 1 1 d .
O4 O 0.06130(14) -0.4069(3) 0.3818(2) 0.0519(8) Uani 1 1 d .
O5 O 0.21538(17) 0.4547(3) 0.5255(2) 0.0516(8) Uani 1 1 d .
C3 C 0.2075(4) 0.5188(8) 0.5953(5) 0.109(3) Uani 1 1 d .
H3A H 0.2501 0.4991 0.6579 0.164 Uiso 1 1 calc R
H3B H 0.1624 0.4886 0.5920 0.164 Uiso 1 1 calc R
H3C H 0.2045 0.6134 0.5844 0.164 Uiso 1 1 calc R
C8 C 0.06002(17) 0.0696(3) 0.3740(2) 0.0279(7) Uani 1 1 d .
C16 C 0.05598(16) -0.1700(3) 0.3711(2) 0.0286(7) Uani 1 1 d .
C18 C -0.04423(17) -0.0453(3) 0.3693(2) 0.0261(7) Uani 1 1 d .
O1W O 0.07191(7) 0.4368(2) 0.20884(14) 0.0627(10) Uani 1 1 d D
C23 C -0.00720(17) 0.0717(3) 0.3722(2) 0.0275(7) Uani 1 1 d .
H23A H -0.0282 0.1534 0.3729 0.033 Uiso 1 1 calc R
C24 C -0.01114(16) -0.1658(3) 0.3704(2) 0.0290(7) Uani 1 1 d .
H24A H -0.0342 -0.2452 0.3707 0.035 Uiso 1 1 calc R
C27 C 0.09804(17) 0.1973(3) 0.3756(2) 0.0326(8) Uani 1 1 d .
C28 C -0.14423(19) 0.0691(4) 0.3870(3) 0.0416(9) Uani 1 1 d .
H28A H -0.1159 0.1471 0.4056 0.050 Uiso 1 1 calc R
C30 C 0.09117(18) -0.0524(3) 0.3721(2) 0.0283(8) Uani 1 1 d .
H30A H 0.1357 -0.0549 0.3715 0.034 Uiso 1 1 calc R
C31 C -0.11769(18) -0.0426(3) 0.3638(2) 0.0278(7) Uani 1 1 d .
C35 C 0.08908(18) -0.3029(4) 0.3692(3) 0.0356(8) Uani 1 1 d .
C37 C -0.2119(2) 0.0661(4) 0.3827(3) 0.0435(10) Uani 1 1 d .
H37A H -0.2284 0.1439 0.3973 0.052 Uiso 1 1 calc R
C39 C -0.1648(2) -0.1523(4) 0.3345(4) 0.0582(11) Uani 1 1 d .
H39A H -0.1513 -0.2296 0.3152 0.070 Uiso 1 1 calc R
C44 C -0.2312(2) -0.1488(4) 0.3336(4) 0.0546(11) Uani 1 1 d .
H44A H -0.2609 -0.2251 0.3144 0.066 Uiso 1 1 calc R
H1W H 0.08335(10) 0.4888(4) 0.1790(3) 0.080 Uiso 1 1 d D
H2W H 0.02858(12) 0.4084(5) 0.1766(3) 0.080 Uiso 1 1 d D

loop_
_atom_site_aniso_label
_atom_site_aniso_U_11
_atom_site_aniso_U_22
_atom_site_aniso_U_33
_atom_site_aniso_U_23
_atom_site_aniso_U_13
_atom_site_aniso_U_12
Mn1 0.0236(2) 0.0241(3) 0.0560(3) 0.00026(19) 0.0259(2) 0.00060(17)
N1 0.0235(11) 0.0286(15) 0.0533(15) -0.0009(11) 0.0253(11) -0.0007(10)
O1 0.0309(9) 0.0377(14) 0.0788(15) 0.0079(12) 0.0356(10) -0.0030(11)
O2 0.0346(11) 0.0190(12) 0.0895(17) 0.0077(11) 0.0328(12) 0.0011(10)
O3 0.0477(12) 0.0340(15) 0.1057(19) 0.0048(13) 0.0545(12) 0.0124(11)
O4 0.0439(12) 0.0211(12) 0.0996(19) 0.0008(13) 0.0432(13) 0.0009(11)
O5 0.0413(14) 0.0594(19) 0.0528(14) -0.0031(12) 0.0234(12) 0.0110(12)
C3 0.111(5) 0.129(6) 0.090(4) 0.001(4) 0.054(4) 0.047(4)
C8 0.0224(13) 0.0229(15) 0.0391(15) 0.0042(12) 0.0164(12) 0.0019(12)
C16 0.0246(12) 0.0215(16) 0.0428(15) 0.0015(12) 0.0196(11) 0.0041(12)
C18 0.0216(13) 0.0254(17) 0.0357(14) -0.0001(11) 0.0180(11) -0.0004(11)
O1W 0.0386(14) 0.087(2) 0.0594(16) 0.0006(15) 0.0234(13) -0.0127(14)
C23 0.0248(13) 0.0197(14) 0.0427(15) 0.0040(12) 0.0207(12) 0.0031(12)
C24 0.0254(13) 0.0223(16) 0.0431(15) -0.0017(12) 0.0204(11) -0.0033(12)
C27 0.0237(13) 0.0255(17) 0.0495(17) 0.0063(13) 0.0195(12) -0.0019(13)
C28 0.0317(15) 0.0278(18) 0.076(2) -0.0108(16) 0.0356(15) -0.0059(14)
C30 0.0207(13) 0.0259(17) 0.0445(15) 0.0026(12) 0.0211(12) 0.0028(11)
C31 0.0247(13) 0.0258(17) 0.0402(15) 0.0024(11) 0.0219(11) 0.0012(11)
C35 0.0257(13) 0.0274(17) 0.0542(18) -0.0008(14) 0.0211(13) 0.0041(13)
C37 0.0349(16) 0.0311(18) 0.075(2) -0.0092(16) 0.0358(16) 0.0008(14)
C39 0.0500(16) 0.031(2) 0.122(3) -0.0129(19) 0.0639(18) -0.0064(16)
C44 0.0446(16) 0.0308(19) 0.111(3) -0.0082(19) 0.0561(17) -0.0076(15)

loop_
_atom_type_symbol
_atom_type_description
_atom_type_scat_dispersion_real
_atom_type_scat_dispersion_imag
_atom_type_scat_source
C C 0.0033 0.0016 'International Tables Vol C Tables 4.2.6.8 and 6.1.1.4'
Mn Mn 0.3368 0.7283 'International Tables Vol C Tables 4.2.6.8 and 6.1.1.4'
N N 0.0061 0.0033 'International Tables Vol C Tables 4.2.6.8 and 6.1.1.4'
O O 0.0106 0.0060 'International Tables Vol C Tables 4.2.6.8 and 6.1.1.4'
H H 0.0000 0.0000 'International Tables Vol C Tables 4.2.6.8 and 6.1.1.4'

loop_
_geom_angle_atom_site_label_1
_geom_angle_atom_site_label_2
_geom_angle_atom_site_label_3
_geom_angle
_geom_angle_site_symmetry_1
_geom_angle_site_symmetry_3
O5 Mn1 O2 94.19(12) . .
O5 Mn1 O1W 173.78(10) . .
O2 Mn1 O1W 85.19(10) . .
O5 Mn1 N1 87.23(12) . 3
O2 Mn1 N1 137.05(10) . 3
O1W Mn1 N1 89.01(9) . 3
O5 Mn1 O4 90.47(12) . 1_565
O2 Mn1 O4 81.72(11) . 1_565
O1W Mn1 O4 95.56(10) . 1_565
N1 Mn1 O4 141.22(10) 3 1_565
O5 Mn1 O3 94.17(11) . 1_565
O2 Mn1 O3 136.90(10) . 1_565
O1W Mn1 O3 90.48(10) . 1_565
N1 Mn1 O3 85.55(10) 3 1_565
O4 Mn1 O3 56.00(10) 1_565 1_565
C37 N1 C44 115.9(3) . .
C37 N1 Mn1 121.5(2) . 3_445
C44 N1 Mn1 122.6(2) . 3_445
C27 O2 Mn1 103.0(2) . .
C35 O3 Mn1 88.7(2) . 1_545
C35 O4 Mn1 94.2(2) . 1_545
C3 O5 Mn1 129.4(3) . .
O5 C3 H3A 109.5 . .
O5 C3 H3B 109.5 . .
H3A C3 H3B 109.5 . .
O5 C3 H3C 109.5 . .
H3A C3 H3C 109.5 . .
H3B C3 H3C 109.5 . .
C23 C8 C30 119.3(3) . .
C23 C8 C27 120.3(3) . .
C30 C8 C27 120.3(3) . .
C30 C16 C24 119.8(3) . .
C30 C16 C35 120.6(3) . .
C24 C16 C35 119.6(3) . .
C24 C18 C23 118.2(3) . .
C24 C18 C31 120.4(3) . .
C23 C18 C31 121.4(3) . .
Mn1 O1W H1W 114.9(3) . .
Mn1 O1W H2W 127.0(4) . .
H1W O1W H2W 113.6(2) . .
C8 C23 C18 121.5(3) . .
C8 C23 H23A 119.2 . .
C18 C23 H23A 119.2 . .
C18 C24 C16 121.1(3) . .
C18 C24 H24A 119.5 . .
C16 C24 H24A 119.5 . .
O1 C27 O2 121.3(3) . .
O1 C27 C8 120.7(3) . .
O2 C27 C8 118.0(3) . .
C37 C28 C31 120.7(3) . .
C37 C28 H28A 119.7 . .
C31 C28 H28A 119.7 . .
C16 C30 C8 120.0(3) . .
C16 C30 H30A 120.0 . .
C8 C30 H30A 120.0 . .
C28 C31 C39 115.2(3) . .
C28 C31 C18 122.7(3) . .
C39 C31 C18 122.0(3) . .
O3 C35 O4 121.1(3) . .
O3 C35 C16 120.4(3) . .
O4 C35 C16 118.5(3) . .
N1 C37 C28 123.8(4) . .
N1 C37 H37A 118.1 . .
C28 C37 H37A 118.1 . .
C44 C39 C31 120.8(4) . .
C44 C39 H39A 119.6 . .
C31 C39 H39A 119.6 . .
N1 C44 C39 123.5(4) . .
N1 C44 H44A 118.2 . .
C39 C44 H44A 118.2 . .

loop_
_geom_bond_atom_site_label_1
_geom_bond_atom_site_label_2
_geom_bond_distance
_geom_bond_site_symmetry_2
Mn1 O5 2.182(3) .
Mn1 O2 2.186(3) .
Mn1 O1W 2.223(2) .
Mn1 N1 2.245(3) 3
Mn1 O4 2.244(3) 1_565
Mn1 O3 2.374(3) 1_565
N1 C37 1.331(5) .
N1 C44 1.332(5) .
N1 Mn1 2.245(3) 3_445
O1 C27 1.248(4) .
O2 C27 1.254(4) .
O3 C35 1.236(5) .
O3 Mn1 2.374(3) 1_545
O4 C35 1.257(5) .
O4 Mn1 2.244(3) 1_545
O5 C3 1.379(8) .
C3 H3A 0.9600 .
C3 H3B 0.9600 .
C3 H3C 0.9600 .
C8 C23 1.382(5) .
C8 C30 1.390(5) .
C8 C27 1.497(5) .
C16 C30 1.382(5) .
C16 C24 1.389(5) .
C16 C35 1.506(5) .
C18 C24 1.385(4) .
C18 C23 1.390(4) .
C18 C31 1.482(5) .
O1W H1W 0.8241(12) .
O1W H2W 0.8234(12) .
C23 H23A 0.9300 .
C24 H24A 0.9300 .
C28 C37 1.371(6) .
C28 C31 1.382(5) .
C28 H28A 0.9300 .
C30 H30A 0.9300 .
C31 C39 1.382(5) .
C37 H37A 0.9300 .
C39 C44 1.372(6) .
C39 H39A 0.9300 .
C44 H44A 0.9300 .
